data_2228361
loop_
_publ_author_name
'Moragas Sol\`a, Toni'
'Lewis, William'
'Bettigeri, Sampada V.'
'Stockman, Robert A.'
'Forbes, David C.'

_publ_section_title
;
 (2<i>S</i>)-2-[(2<i>S</i>*,5<i>R</i>*,6<i>R</i>*)-5,6-Dimethoxy-5,6-dimethyl-1,4-dioxan-2-yl]-1-[(<i>S</i>)-1,1-dimethylethylsulfonyl]aziridine
;
_journal_coeditor_code HB5738
_journal_issue 12
_journal_name_full 'Acta Crystallographica Section E'
_journal_page_first o3335
_journal_paper_doi 10.1107/S1600536810048816
_journal_volume 66
_journal_year 2010
_chemical_formula_iupac 'C14 H27 N O6 S'
_chemical_formula_moiety 'C14 H27 N O6 S'
_chemical_formula_sum 'C14 H27 N O6 S'
_chemical_formula_weight 337.43
_chemical_name_systematic
;
(2<i>S</i>)-2-[(2<i>S</i>*,5<i>R</i>*,6<i>R</i>*)-5,6-Dimethoxy-5,6-
dimethyl-1,4-dioxan-2-yl]-1-[(<i>S</i>)-1,1-dimethylethylsulfonyl]aziridine
;
_space_group_IT_number 4
_symmetry_cell_setting monoclinic
_symmetry_space_group_name_Hall 'P 2yb'
_symmetry_space_group_name_H-M 'P 1 21 1'
_atom_sites_solution_hydrogens geom
_atom_sites_solution_primary direct
_atom_sites_solution_secondary difmap
_audit_creation_method 'publCIF editing of SHELXL-97 created file'
_cell_angle_alpha 90.00
_cell_angle_beta 91.0961(10)
_cell_angle_gamma 90.00
_cell_formula_units_Z 2
_cell_length_a 8.31483(9)
_cell_length_b 10.31672(10)
_cell_length_c 10.33015(11)
_cell_measurement_reflns_used 44949
_cell_measurement_temperature 90(2)
_cell_measurement_theta_max 73.25
_cell_measurement_theta_min 4.28
_cell_volume 885.976(16)
_computing_cell_refinement
;
<i>CrysAlis PRO</i> (Oxford Diffraction, 2010)
;
_computing_data_collection
;
<i>CrysAlis PRO</i> (Oxford Diffraction, 2010)
;
_computing_data_reduction
;
<i>CrysAlis PRO</i> (Oxford Diffraction, 2010)
;
_computing_molecular_graphics '<i>OLEX2</i> (Dolomanov <i>et al.</i>, 2009)'
_computing_publication_material '<i>publCIF</i> (Westrip, 2010)'
_computing_structure_refinement 'SHELXL97 (Sheldrick, 2008)'
_computing_structure_solution 'SHELXS97 (Sheldrick, 2008)'
_diffrn_ambient_temperature 90(2)
_diffrn_detector_area_resol_mean 10.3613
_diffrn_measured_fraction_theta_full 1.000
_diffrn_measured_fraction_theta_max 0.997
_diffrn_measurement_device_type 'Oxford Diffraction SuperNova, single source at offset, Atlas'
_diffrn_measurement_method \w
_diffrn_radiation_monochromator mirror
_diffrn_radiation_source 'SuperNova (Cu) X-ray Source'
_diffrn_radiation_type 'Cu K\a'
_diffrn_radiation_wavelength 1.5418
_diffrn_reflns_av_R_equivalents 0.0821
_diffrn_reflns_av_sigmaI/netI 0.0214
_diffrn_reflns_limit_h_max 10
_diffrn_reflns_limit_h_min -10
_diffrn_reflns_limit_k_max 12
_diffrn_reflns_limit_k_min -12
_diffrn_reflns_limit_l_max 12
_diffrn_reflns_limit_l_min -12
_diffrn_reflns_number 48647
_diffrn_reflns_theta_full 67.50
_diffrn_reflns_theta_max 73.40
_diffrn_reflns_theta_min 4.28
_diffrn_standards_decay_% 0
_diffrn_standards_number 0
_exptl_absorpt_coefficient_mu 1.861
_exptl_absorpt_correction_T_max 0.764
_exptl_absorpt_correction_T_min 0.320
_exptl_absorpt_correction_type analytical
_exptl_absorpt_process_details
;
[<i>CrysAlis PRO</i> (Oxford Diffraction, 2010); analytical numeric
absorption
correction using a multifaceted crystal model (Clark & Reid, 1995)]
;
_exptl_crystal_colour colourless
_exptl_crystal_density_diffrn 1.265
_exptl_crystal_description slab
_exptl_crystal_F_000 364
_exptl_crystal_size_max 0.95
_exptl_crystal_size_mid 0.67
_exptl_crystal_size_min 0.15
_refine_diff_density_max 0.254
_refine_diff_density_min -0.355
_refine_ls_abs_structure_details 'Flack (1983), 1653 Friedel pairs'
_refine_ls_abs_structure_Flack -0.009(13)
_refine_ls_extinction_method none
_refine_ls_goodness_of_fit_ref 1.101
_refine_ls_hydrogen_treatment constr
_refine_ls_matrix_type full
_refine_ls_number_parameters 206
_refine_ls_number_reflns 3548
_refine_ls_number_restraints 1
_refine_ls_restrained_S_all 1.101
_refine_ls_R_factor_all 0.0380
_refine_ls_R_factor_gt 0.0379
_refine_ls_shift/su_max 0.000
_refine_ls_shift/su_mean 0.000
_refine_ls_structure_factor_coef Fsqd
_refine_ls_weighting_details 'calc w=1/[\s^2^(Fo^2^)+(0.0774P)^2^+0.1298P] where P=(Fo^2^+2Fc^2^)/3'
_refine_ls_weighting_scheme calc
_refine_ls_wR_factor_gt 0.1034
_refine_ls_wR_factor_ref 0.1035
_reflns_number_gt 3532
_reflns_number_total 3548
_reflns_threshold_expression I>2\s(I)
_cod_data_source_file hb5738.cif
_cod_data_source_block I
_cod_original_cell_volume 885.977(16)
_cod_original_sg_symbol_H-M 'P 21'
_cod_database_code 2228361
_cod_database_fobs_code 2228361

loop_
_symmetry_equiv_pos_as_xyz
'x, y, z'
'-x, y+1/2, -z'

loop_
_atom_site_type_symbol
_atom_site_label
_atom_site_fract_x
_atom_site_fract_y
_atom_site_fract_z
_atom_site_U_iso_or_equiv
_atom_site_adp_type
_atom_site_calc_flag
_atom_site_refinement_flags
_atom_site_occupancy
_atom_site_disorder_assembly
_atom_site_disorder_group
N N1 0.37564(17) 0.58231(13) 0.58518(14) 0.0196(3) Uani d . 1 . .
C C2 0.5315(2) 0.51956(18) 0.61615(16) 0.0205(3) Uani d . 1 . .
H H2 0.5588 0.4412 0.5639 0.025 Uiso calc R 1 . .
C C3 0.5278(2) 0.6453(2) 0.54586(19) 0.0284(4) Uani d . 1 . .
H H3A 0.5631 0.7238 0.5937 0.034 Uiso calc R 1 . .
H H3B 0.5539 0.6448 0.4528 0.034 Uiso calc R 1 . .
C C4 0.56425(18) 0.51094(17) 0.75921(15) 0.0186(3) Uani d . 1 . .
H H4 0.5312 0.5935 0.8019 0.022 Uiso calc R 1 . .
O O5 0.73405(13) 0.49225(12) 0.77640(10) 0.0181(2) Uani d . 1 . .
C C6 0.7813(2) 0.48353(17) 0.90943(15) 0.0190(3) Uani d . 1 . .
C C7 0.6875(2) 0.37256(17) 0.97603(16) 0.0199(3) Uani d . 1 . .
O O8 0.51910(14) 0.38873(12) 0.95304(11) 0.0205(3) Uani d . 1 . .
C C9 0.4763(2) 0.39781(17) 0.81885(16) 0.0198(3) Uani d . 1 . .
H H9A 0.3587 0.4105 0.8087 0.024 Uiso calc R 1 . .
H H9B 0.5055 0.3165 0.7741 0.024 Uiso calc R 1 . .
O O10 0.73723(16) 0.59700(13) 0.97601(13) 0.0243(3) Uani d . 1 . .
C C11 0.8058(3) 0.7144(2) 0.9290(2) 0.0368(5) Uani d . 1 . .
H H11B 0.7977 0.7160 0.8342 0.055 Uiso calc R 1 . .
H H11C 0.9192 0.7192 0.9562 0.055 Uiso calc R 1 . .
H H11A 0.7476 0.7887 0.9643 0.055 Uiso calc R 1 . .
C C12 0.9618(2) 0.46183(19) 0.90905(17) 0.0238(4) Uani d . 1 . .
H H12A 1.0041 0.4623 0.9983 0.036 Uiso calc R 1 . .
H H12C 1.0131 0.5312 0.8598 0.036 Uiso calc R 1 . .
H H12B 0.9850 0.3780 0.8689 0.036 Uiso calc R 1 . .
O O13 0.74372(15) 0.25843(12) 0.91606(12) 0.0219(3) Uani d . 1 . .
C C14 0.6670(2) 0.14069(18) 0.95495(18) 0.0261(4) Uani d . 1 . .
H H14C 0.6912 0.0718 0.8930 0.039 Uiso calc R 1 . .
H H14A 0.5504 0.1541 0.9572 0.039 Uiso calc R 1 . .
H H14B 0.7068 0.1157 1.0413 0.039 Uiso calc R 1 . .
C C15 0.7090(2) 0.3703(2) 1.12238(17) 0.0293(4) Uani d . 1 . .
H H15A 0.6786 0.4547 1.1580 0.044 Uiso calc R 1 . .
H H15C 0.8219 0.3522 1.1449 0.044 Uiso calc R 1 . .
H H15B 0.6406 0.3026 1.1587 0.044 Uiso calc R 1 . .
S S16 0.26511(4) 0.50297(4) 0.47432(3) 0.02020(12) Uani d . 1 . .
O O17 0.21224(16) 0.38671(12) 0.53743(14) 0.0278(3) Uani d . 1 . .
O O18 0.35073(16) 0.48822(16) 0.35537(13) 0.0323(3) Uani d . 1 . .
C C19 0.09768(19) 0.61192(18) 0.45030(16) 0.0205(3) Uani d . 1 . .
C C20 0.1621(2) 0.74360(18) 0.40680(19) 0.0267(4) Uani d . 1 . .
H H20A 0.2301 0.7807 0.4759 0.040 Uiso calc R 1 . .
H H20C 0.0718 0.8021 0.3880 0.040 Uiso calc R 1 . .
H H20B 0.2256 0.7323 0.3287 0.040 Uiso calc R 1 . .
C C21 0.0075(2) 0.62361(19) 0.57736(18) 0.0264(4) Uani d . 1 . .
H H21B -0.0386 0.5393 0.5998 0.040 Uiso calc R 1 . .
H H21C -0.0790 0.6876 0.5673 0.040 Uiso calc R 1 . .
H H21A 0.0822 0.6515 0.6464 0.040 Uiso calc R 1 . .
C C22 -0.0086(2) 0.5508(2) 0.3442(2) 0.0338(4) Uani d . 1 . .
H H22B 0.0512 0.5465 0.2634 0.051 Uiso calc R 1 . .
H H22C -0.1054 0.6037 0.3308 0.051 Uiso calc R 1 . .
H H22A -0.0395 0.4631 0.3704 0.051 Uiso calc R 1 . .

loop_
_atom_site_aniso_label
_atom_site_aniso_U_11
_atom_site_aniso_U_22
_atom_site_aniso_U_33
_atom_site_aniso_U_12
_atom_site_aniso_U_13
_atom_site_aniso_U_23
N1 0.0192(7) 0.0145(7) 0.0251(7) -0.0006(5) 0.0015(5) 0.0016(5)
C2 0.0174(7) 0.0205(9) 0.0239(8) 0.0015(6) 0.0039(6) 0.0021(6)
C3 0.0226(8) 0.0290(9) 0.0335(9) -0.0073(7) 0.0004(7) 0.0119(8)
C4 0.0168(7) 0.0169(8) 0.0221(7) -0.0004(7) 0.0040(5) 0.0012(6)
O5 0.0171(5) 0.0175(5) 0.0199(5) -0.0001(5) 0.0038(4) 0.0014(5)
C6 0.0200(7) 0.0165(8) 0.0207(7) -0.0008(6) 0.0033(6) -0.0021(6)
C7 0.0217(9) 0.0182(8) 0.0200(7) -0.0015(7) 0.0041(6) 0.0003(6)
O8 0.0210(6) 0.0214(6) 0.0192(5) -0.0015(5) 0.0055(4) 0.0001(4)
C9 0.0194(8) 0.0183(8) 0.0219(7) -0.0021(6) 0.0022(6) 0.0006(6)
O10 0.0259(6) 0.0176(6) 0.0297(7) -0.0045(5) 0.0081(5) -0.0067(5)
C11 0.0378(12) 0.0178(9) 0.0553(13) -0.0092(8) 0.0160(10) -0.0113(9)
C12 0.0195(8) 0.0272(9) 0.0248(8) -0.0014(6) 0.0018(6) 0.0020(7)
O13 0.0252(6) 0.0164(6) 0.0244(6) 0.0008(5) 0.0077(5) 0.0020(5)
C14 0.0285(9) 0.0189(8) 0.0312(9) -0.0007(7) 0.0089(7) 0.0066(7)
C15 0.0326(9) 0.0358(10) 0.0196(8) -0.0043(8) 0.0031(7) 0.0015(8)
S16 0.0213(2) 0.0156(2) 0.0238(2) 0.00156(15) 0.00127(14) -0.00083(14)
O17 0.0297(7) 0.0131(6) 0.0404(7) -0.0024(5) -0.0035(5) 0.0021(5)
O18 0.0329(7) 0.0361(8) 0.0281(6) 0.0092(6) 0.0054(5) -0.0064(6)
C19 0.0188(8) 0.0192(8) 0.0235(8) 0.0012(6) 0.0024(6) 0.0046(6)
C20 0.0278(9) 0.0205(8) 0.0321(9) 0.0031(7) 0.0087(7) 0.0081(7)
C21 0.0237(8) 0.0248(9) 0.0310(9) 0.0049(7) 0.0093(7) 0.0073(7)
C22 0.0289(9) 0.0398(11) 0.0323(9) -0.0014(8) -0.0068(8) 0.0023(9)

loop_
_atom_type_symbol
_atom_type_description
_atom_type_scat_dispersion_real
_atom_type_scat_dispersion_imag
_atom_type_scat_source
C C 0.0181 0.0091 'International Tables Vol C Tables 4.2.6.8 and 6.1.1.4'
H H 0.0000 0.0000 'International Tables Vol C Tables 4.2.6.8 and 6.1.1.4'
N N 0.0311 0.0180 'International Tables Vol C Tables 4.2.6.8 and 6.1.1.4'
O O 0.0492 0.0322 'International Tables Vol C Tables 4.2.6.8 and 6.1.1.4'
S S 0.3331 0.5567 'International Tables Vol C Tables 4.2.6.8 and 6.1.1.4'

loop_
_geom_angle_atom_site_label_1
_geom_angle_atom_site_label_2
_geom_angle_atom_site_label_3
_geom_angle_site_symmetry_1
_geom_angle_site_symmetry_3
_geom_angle
_geom_angle_publ_flag
C2 N1 C3 . . 60.21(11) ?
C2 N1 S16 . . 113.74(11) ?
C3 N1 S16 . . 119.18(12) ?
N1 C2 C3 . . 60.17(11) ?
N1 C2 C4 . . 112.41(14) ?
C3 C2 C4 . . 122.30(16) ?
N1 C2 H2 . . 116.4 ?
C3 C2 H2 . . 116.4 ?
C4 C2 H2 . . 116.4 ?
N1 C3 C2 . . 59.62(11) ?
N1 C3 H3A . . 117.8 ?
C2 C3 H3A . . 117.8 ?
N1 C3 H3B . . 117.8 ?
C2 C3 H3B . . 117.8 ?
H3A C3 H3B . . 114.9 ?
O5 C4 C2 . . 106.87(12) ?
O5 C4 C9 . . 109.16(13) ?
C2 C4 C9 . . 111.49(13) ?
O5 C4 H4 . . 109.8 ?
C2 C4 H4 . . 109.8 ?
C9 C4 H4 . . 109.8 ?
C6 O5 C4 . . 112.39(11) ?
O10 C6 O5 . . 110.41(13) ?
O10 C6 C12 . . 112.95(14) ?
O5 C6 C12 . . 105.14(13) ?
O10 C6 C7 . . 104.98(13) ?
O5 C6 C7 . . 110.01(13) ?
C12 C6 C7 . . 113.42(14) ?
O13 C7 O8 . . 110.88(13) ?
O13 C7 C15 . . 112.93(15) ?
O8 C7 C15 . . 105.33(13) ?
O13 C7 C6 . . 104.27(13) ?
O8 C7 C6 . . 109.87(14) ?
C15 C7 C6 . . 113.65(15) ?
C7 O8 C9 . . 113.28(12) ?
O8 C9 C4 . . 109.40(13) ?
O8 C9 H9A . . 109.8 ?
C4 C9 H9A . . 109.8 ?
O8 C9 H9B . . 109.8 ?
C4 C9 H9B . . 109.8 ?
H9A C9 H9B . . 108.2 ?
C6 O10 C11 . . 115.42(13) ?
O10 C11 H11B . . 109.5 ?
O10 C11 H11C . . 109.5 ?
H11B C11 H11C . . 109.5 ?
O10 C11 H11A . . 109.5 ?
H11B C11 H11A . . 109.5 ?
H11C C11 H11A . . 109.5 ?
C6 C12 H12A . . 109.5 ?
C6 C12 H12C . . 109.5 ?
H12A C12 H12C . . 109.5 ?
C6 C12 H12B . . 109.5 ?
H12A C12 H12B . . 109.5 ?
H12C C12 H12B . . 109.5 ?
C7 O13 C14 . . 115.48(12) ?
O13 C14 H14C . . 109.5 ?
O13 C14 H14A . . 109.5 ?
H14C C14 H14A . . 109.5 ?
O13 C14 H14B . . 109.5 ?
H14C C14 H14B . . 109.5 ?
H14A C14 H14B . . 109.5 ?
C7 C15 H15A . . 109.5 ?
C7 C15 H15C . . 109.5 ?
H15A C15 H15C . . 109.5 ?
C7 C15 H15B . . 109.5 ?
H15A C15 H15B . . 109.5 ?
H15C C15 H15B . . 109.5 ?
O17 S16 O18 . . 117.33(9) ?
O17 S16 N1 . . 105.49(7) ?
O18 S16 N1 . . 111.26(8) ?
O17 S16 C19 . . 109.91(8) ?
O18 S16 C19 . . 109.97(8) ?
N1 S16 C19 . . 101.67(8) ?
C21 C19 C22 . . 111.19(15) ?
C21 C19 C20 . . 111.23(15) ?
C22 C19 C20 . . 110.84(15) ?
C21 C19 S16 . . 108.74(11) ?
C22 C19 S16 . . 105.99(14) ?
C20 C19 S16 . . 108.67(12) ?
C19 C20 H20A . . 109.5 ?
C19 C20 H20C . . 109.5 ?
H20A C20 H20C . . 109.5 ?
C19 C20 H20B . . 109.5 ?
H20A C20 H20B . . 109.5 ?
H20C C20 H20B . . 109.5 ?
C19 C21 H21B . . 109.5 ?
C19 C21 H21C . . 109.5 ?
H21B C21 H21C . . 109.5 ?
C19 C21 H21A . . 109.5 ?
H21B C21 H21A . . 109.5 ?
H21C C21 H21A . . 109.5 ?
C19 C22 H22B . . 109.5 ?
C19 C22 H22C . . 109.5 ?
H22B C22 H22C . . 109.5 ?
C19 C22 H22A . . 109.5 ?
H22B C22 H22A . . 109.5 ?
H22C C22 H22A . . 109.5 ?

loop_
_geom_bond_atom_site_label_1
_geom_bond_atom_site_label_2
_geom_bond_site_symmetry_2
_geom_bond_distance
_geom_bond_publ_flag
N1 C2 . 1.478(2) ?
N1 C3 . 1.486(2) ?
N1 S16 . 1.6690(14) ?
C2 C3 . 1.487(3) ?
C2 C4 . 1.500(2) ?
C2 H2 . 1.0000 ?
C3 H3A . 0.9900 ?
C3 H3B . 0.9900 ?
C4 O5 . 1.4326(18) ?
C4 C9 . 1.515(2) ?
C4 H4 . 1.0000 ?
O5 C6 . 1.4248(18) ?
C6 O10 . 1.410(2) ?
C6 C12 . 1.518(2) ?
C6 C7 . 1.553(2) ?
C7 O13 . 1.414(2) ?
C7 O8 . 1.425(2) ?
C7 C15 . 1.519(2) ?
O8 C9 . 1.428(2) ?
C9 H9A . 0.9900 ?
C9 H9B . 0.9900 ?
O10 C11 . 1.428(2) ?
C11 H11B . 0.9800 ?
C11 H11C . 0.9800 ?
C11 H11A . 0.9800 ?
C12 H12A . 0.9800 ?
C12 H12C . 0.9800 ?
C12 H12B . 0.9800 ?
O13 C14 . 1.433(2) ?
C14 H14C . 0.9800 ?
C14 H14A . 0.9800 ?
C14 H14B . 0.9800 ?
C15 H15A . 0.9800 ?
C15 H15C . 0.9800 ?
C15 H15B . 0.9800 ?
S16 O17 . 1.4380(14) ?
S16 O18 . 1.4399(14) ?
S16 C19 . 1.8027(17) ?
C19 C21 . 1.529(2) ?
C19 C22 . 1.531(3) ?
C19 C20 . 1.531(2) ?
C20 H20A . 0.9800 ?
C20 H20C . 0.9800 ?
C20 H20B . 0.9800 ?
C21 H21B . 0.9800 ?
C21 H21C . 0.9800 ?
C21 H21A . 0.9800 ?
C22 H22B . 0.9800 ?
C22 H22C . 0.9800 ?
C22 H22A . 0.9800 ?

loop_
_geom_torsion_atom_site_label_1
_geom_torsion_atom_site_label_2
_geom_torsion_atom_site_label_3
_geom_torsion_atom_site_label_4
_geom_torsion_site_symmetry_1
_geom_torsion_site_symmetry_2
_geom_torsion_site_symmetry_3
_geom_torsion_site_symmetry_4
_geom_torsion
_geom_torsion_publ_flag
S16 N1 C2 C3 . . . . 111.22(14) ?
C3 N1 C2 C4 . . . . 115.46(17) ?
S16 N1 C2 C4 . . . . -133.32(13) ?
S16 N1 C3 C2 . . . . -102.22(14) ?
C4 C2 C3 N1 . . . . -99.05(17) ?
N1 C2 C4 O5 . . . . -160.31(14) ?
C3 C2 C4 O5 . . . . -92.39(19) ?
N1 C2 C4 C9 . . . . 80.49(18) ?
C3 C2 C4 C9 . . . . 148.40(16) ?
C2 C4 O5 C6 . . . . 179.52(14) ?
C9 C4 O5 C6 . . . . -59.78(17) ?
C4 O5 C6 O10 . . . . -58.81(16) ?
C4 O5 C6 C12 . . . . 179.07(14) ?
C4 O5 C6 C7 . . . . 56.60(17) ?
O10 C6 C7 O13 . . . . -174.97(12) ?
O5 C6 C7 O13 . . . . 66.24(15) ?
C12 C6 C7 O13 . . . . -51.20(17) ?
O10 C6 C7 O8 . . . . 66.15(16) ?
O5 C6 C7 O8 . . . . -52.65(17) ?
C12 C6 C7 O8 . . . . -170.08(13) ?
O10 C6 C7 C15 . . . . -51.58(18) ?
O5 C6 C7 C15 . . . . -170.38(14) ?
C12 C6 C7 C15 . . . . 72.19(19) ?
O13 C7 O8 C9 . . . . -59.68(17) ?
C15 C7 O8 C9 . . . . 177.84(14) ?
C6 C7 O8 C9 . . . . 55.06(17) ?
C7 O8 C9 C4 . . . . -58.42(18) ?
O5 C4 C9 O8 . . . . 58.54(17) ?
C2 C4 C9 O8 . . . . 176.38(13) ?
O5 C6 O10 C11 . . . . -59.72(19) ?
C12 C6 O10 C11 . . . . 57.7(2) ?
C7 C6 O10 C11 . . . . -178.25(16) ?
O8 C7 O13 C14 . . . . -57.86(17) ?
C15 C7 O13 C14 . . . . 60.08(19) ?
C6 C7 O13 C14 . . . . -176.06(14) ?
C2 N1 S16 O17 . . . . 70.35(13) ?
C3 N1 S16 O17 . . . . 138.26(13) ?
C2 N1 S16 O18 . . . . -57.90(14) ?
C3 N1 S16 O18 . . . . 10.01(16) ?
C2 N1 S16 C19 . . . . -174.94(12) ?
C3 N1 S16 C19 . . . . -107.03(14) ?
O17 S16 C19 C21 . . . . 48.33(14) ?
O18 S16 C19 C21 . . . . 178.96(13) ?
N1 S16 C19 C21 . . . . -63.07(13) ?
O17 S16 C19 C22 . . . . -71.29(14) ?
O18 S16 C19 C22 . . . . 59.34(14) ?
N1 S16 C19 C22 . . . . 177.31(12) ?
O17 S16 C19 C20 . . . . 169.54(12) ?
O18 S16 C19 C20 . . . . -59.83(14) ?
N1 S16 C19 C20 . . . . 58.14(13) ?

loop_
_cod_related_entry_id
_cod_related_entry_database
_cod_related_entry_code
1 ChemSpider 30656355
